data_4502884
loop_
_publ_author_name
'Dey, Chandan'
'Das, Raja'
'Poddar, Pankaj'
'Banerjee, Rahul'

_publ_contact_author
;

Dr. Rahul Banerjee

Scientist
Physical/Materials Chemistry Division  
National Chemical Laboratory
Dr. Homi Bhaba Road
Pune 411008, India


;
_publ_section_title
;
 Solid Phase Morphological Diversity of a Rare Vanadium Cubane (V4O16)
 Based Metal Organic Framework
;
_journal_issue 1
_journal_name_full 'Crystal Growth &amp; Design'
_journal_page_first 12
_journal_paper_doi 10.1021/cg201030u
_journal_volume 12
_journal_year 2012
_chemical_formula_moiety 'C24 H18 Cu2 N4 O22 P3 V4'
_chemical_formula_sum 'C24 H18 Cu2 N4 O22 P3 V4'
_chemical_formula_weight 1138.19
_chemical_name_common Cu2V4O16-2D
_chemical_name_systematic
; 
 ?
;
_space_group_IT_number 2
_symmetry_cell_setting triclinic
_symmetry_space_group_name_Hall '-P 1'
_symmetry_space_group_name_H-M 'P -1'
_atom_sites_solution_hydrogens geom
_atom_sites_solution_primary direct
_atom_sites_solution_secondary difmap
_audit_creation_method SHELXL-97
_cell_angle_alpha 87.343(4)
_cell_angle_beta 82.433(5)
_cell_angle_gamma 73.090(5)
_cell_formula_units_Z 2
_cell_length_a 7.4114(4)
_cell_length_b 11.5597(6)
_cell_length_c 20.5406(11)
_cell_measurement_temperature 150(2)
_cell_volume 1668.98(16)
_computing_cell_refinement 'Bruker SMART'
_computing_data_collection 'Bruker SMART'
_computing_data_reduction 'Bruker SMART'
_computing_molecular_graphics 'Bruker SHELXTL'
_computing_publication_material 'Bruker SHELXTL'
_computing_structure_refinement 'Bruker SHELXTL'
_computing_structure_solution 'Bruker SHELXTL'
_diffrn_ambient_temperature 150(2)
_diffrn_measured_fraction_theta_full 0.841
_diffrn_measured_fraction_theta_max 0.841
_diffrn_measurement_device_type 'CCD area detector'
_diffrn_measurement_method 'phi and omega scans'
_diffrn_radiation_monochromator graphite
_diffrn_radiation_source 'fine-focus sealed tube'
_diffrn_radiation_type MoK\a
_diffrn_radiation_wavelength 0.71073
_diffrn_reflns_av_R_equivalents 0.0000
_diffrn_reflns_av_sigmaI/netI 0.0901
_diffrn_reflns_limit_h_max 9
_diffrn_reflns_limit_h_min -9
_diffrn_reflns_limit_k_max 12
_diffrn_reflns_limit_k_min -15
_diffrn_reflns_limit_l_max 27
_diffrn_reflns_limit_l_min -27
_diffrn_reflns_number 11603
_diffrn_reflns_theta_full 28.39
_diffrn_reflns_theta_max 28.39
_diffrn_reflns_theta_min 2.71
_exptl_absorpt_coefficient_mu 2.573
_exptl_absorpt_correction_T_max 0.926
_exptl_absorpt_correction_T_min 0.884
_exptl_absorpt_correction_type multi-scan
_exptl_absorpt_process_details 'Blessing, Acta Cryst. (1995) A51 33-58'
_exptl_crystal_colour green
_exptl_crystal_density_diffrn 2.269
_exptl_crystal_density_method 'not measured'
_exptl_crystal_description needle
_exptl_crystal_F_000 1126
_exptl_crystal_size_max 0.31
_exptl_crystal_size_mid 0.04
_exptl_crystal_size_min 0.03
_refine_diff_density_max 0.952
_refine_diff_density_min -0.827
_refine_diff_density_rms 0.162
_refine_ls_extinction_method none
_refine_ls_goodness_of_fit_ref 0.933
_refine_ls_hydrogen_treatment mixed
_refine_ls_matrix_type full
_refine_ls_number_parameters 535
_refine_ls_number_reflns 11603
_refine_ls_number_restraints 1
_refine_ls_restrained_S_all 0.933
_refine_ls_R_factor_all 0.0710
_refine_ls_R_factor_gt 0.0428
_refine_ls_shift/su_max 0.001
_refine_ls_shift/su_mean 0.000
_refine_ls_structure_factor_coef Fsqd
_refine_ls_weighting_details 'calc w=1/[\s^2^(Fo^2^)+(0.0434P)^2^+0.0000P] where P=(Fo^2^+2Fc^2^)/3'
_refine_ls_weighting_scheme calc
_refine_ls_wR_factor_gt 0.0941
_refine_ls_wR_factor_ref 0.1019
_reflns_number_gt 8207
_reflns_number_total 11603
_reflns_threshold_expression >2sigma(I)
_cod_data_source_file cg201030u_si_002.cif
_cod_data_source_block Cu2V4O16-2D
_cod_depositor_comments
;
The following automatic conversions were performed:

'_symmetry_cell_setting' value 'Triclinic' changed to 'triclinic'
according to /home/saulius/struct/CIF-dictionaries/cif_core.dic
dictionary named 'cif_core.dic' version 2.4.1 from 2010-06-29.

Automatic conversion script
Id: cif_fix_values 1715 2011-07-08 13:25:40Z adriana 
;
_cod_original_cell_volume 1668.97(16)
_cod_original_sg_symbol_H-M P-1
_cod_database_code 4502884

loop_
_symmetry_equiv_pos_as_xyz
'x, y, z'
'-x, -y, -z'

loop_
_atom_site_label
_atom_site_type_symbol
_atom_site_fract_x
_atom_site_fract_y
_atom_site_fract_z
_atom_site_U_iso_or_equiv
_atom_site_adp_type
_atom_site_occupancy
_atom_site_symmetry_multiplicity
_atom_site_calc_flag
_atom_site_refinement_flags
Cu1 Cu 0.11064(7) 1.43763(4) 0.13728(2) 0.00975(11) Uani 1 1 d .
Cu2 Cu 0.54588(7) 0.51405(4) 0.33142(2) 0.00924(11) Uani 1 1 d .
V3 V -0.11005(9) 0.87294(6) 0.31796(3) 0.00756(14) Uani 1 1 d .
V4 V 0.06396(9) 1.05405(6) 0.31921(3) 0.00769(14) Uani 1 1 d .
V5 V 0.19349(9) 0.87860(6) 0.18821(3) 0.00785(14) Uani 1 1 d .
V6 V -0.15221(9) 1.05297(6) 0.18775(3) 0.00857(14) Uani 1 1 d .
P P -0.12045(14) 1.29809(9) 0.24532(5) 0.0079(2) Uani 1 1 d .
P0AA P 0.12836(14) 0.62867(9) 0.24303(5) 0.0076(2) Uani 1 1 d .
P1AA P 0.49693(14) 0.96536(9) 0.25387(5) 0.0092(2) Uani 1 1 d .
O1 O 0.4333(4) 0.8851(2) 0.20969(14) 0.0118(6) Uani 1 1 d .
O2 O -0.1723(3) 1.0377(2) 0.30705(13) 0.0089(6) Uani 1 1 d .
O3 O 0.6294(4) 0.6409(3) 0.28064(15) 0.0148(6) Uani 1 1 d D
O4 O -0.0181(4) 0.7006(2) 0.29673(13) 0.0092(6) Uani 1 1 d .
O5 O -0.3652(4) 0.8786(2) 0.29623(14) 0.0113(6) Uani 1 1 d .
O6 O -0.0258(4) 1.2225(2) 0.30246(13) 0.0094(6) Uani 1 1 d .
O7 O 0.1313(4) 0.8850(2) 0.30399(13) 0.0100(6) Uani 1 1 d .
O8 O 0.2446(4) 0.7064(2) 0.20652(13) 0.0102(6) Uani 1 1 d .
O9 O 0.0340(4) 1.3244(2) 0.19569(13) 0.0116(6) Uani 1 1 d .
O10 O -0.2280(4) 1.2232(2) 0.21259(13) 0.0096(6) Uani 1 1 d .
O11 O -0.0648(4) 0.8884(2) 0.19931(13) 0.0084(6) Uani 1 1 d .
O12 O 0.0936(4) 1.0445(2) 0.20236(13) 0.0090(6) Uani 1 1 d .
N14 N 0.4726(4) 0.3816(3) 0.38514(16) 0.0101(7) Uani 1 1 d .
O15 O -0.1452(4) 1.0676(3) 0.11004(13) 0.0141(6) Uani 1 1 d .
N16 N 0.2064(5) 1.3077(3) 0.06849(16) 0.0103(7) Uani 1 1 d .
O17 O 0.2441(4) 0.8741(3) 0.11056(14) 0.0131(6) Uani 1 1 d .
O18 O 0.0322(4) 1.5710(2) 0.19914(13) 0.0103(6) Uani 1 1 d .
O19 O 0.0545(4) 1.0545(2) 0.39708(14) 0.0134(6) Uani 1 1 d .
N20 N 0.1736(5) 1.5408(3) 0.06190(16) 0.0118(7) Uani 1 1 d .
O21 O -0.1484(4) 0.8589(3) 0.39587(13) 0.0140(6) Uani 1 1 d .
O22 O 0.2732(4) 0.5241(3) 0.27845(13) 0.0129(6) Uani 1 1 d .
C23 C 0.1455(6) 0.5231(4) 0.5597(2) 0.0154(9) Uani 1 1 d .
H23 H 0.0751 0.5559 0.6001 0.018 Uiso 1 1 calc R
C24 C 0.3177(6) 1.1588(4) -0.0416(2) 0.0183(9) Uani 1 1 d .
H24 H 0.3528 1.1074 -0.0788 0.022 Uiso 1 1 calc R
O25 O 0.7326(4) 0.4120(2) 0.27081(13) 0.0135(6) Uani 1 1 d .
N26 N 0.3857(5) 0.6174(3) 0.40493(16) 0.0110(7) Uani 1 1 d .
C27 C 0.3193(5) 0.5506(4) 0.4531(2) 0.0106(8) Uani 1 1 d .
C28 C 0.2749(6) 1.1138(4) 0.0196(2) 0.0189(10) Uani 1 1 d .
H28 H 0.2837 1.0304 0.0251 0.023 Uiso 1 1 calc R
C29 C 0.3434(6) 0.7367(4) 0.4131(2) 0.0140(9) Uani 1 1 d .
H29 H 0.3891 0.7839 0.3794 0.017 Uiso 1 1 calc R
C30 C 0.2633(6) 1.6562(4) -0.0546(2) 0.0172(9) Uani 1 1 d .
H30 H 0.2961 1.6963 -0.0938 0.021 Uiso 1 1 calc R
C31 C 0.1546(6) 1.6583(4) 0.0608(2) 0.0161(9) Uani 1 1 d .
H31 H 0.1107 1.7024 0.1005 0.019 Uiso 1 1 calc R
O32 O 0.3274(4) 1.0455(3) 0.29771(14) 0.0140(6) Uani 1 1 d .
C33 C 0.2369(5) 1.4782(4) 0.00491(19) 0.0111(8) Uani 1 1 d .
O34 O -0.4096(4) 1.0496(3) 0.21091(14) 0.0131(6) Uani 1 1 d .
C35 C 0.2923(6) 0.3492(4) 0.4887(2) 0.0132(9) Uani 1 1 d .
C36 C 0.2515(5) 1.3526(4) 0.0078(2) 0.0114(8) Uani 1 1 d .
C37 C 0.3620(5) 0.4249(4) 0.44216(19) 0.0100(8) Uani 1 1 d .
C38 C 0.1973(6) 1.7202(4) 0.0029(2) 0.0203(10) Uani 1 1 d .
H38 H 0.1810 1.8048 0.0034 0.024 Uiso 1 1 calc R
C40 C 0.1692(6) 0.7266(4) 0.5189(2) 0.0162(9) Uani 1 1 d .
H40 H 0.0972 0.7644 0.5580 0.019 Uiso 1 1 calc R
C41 C 0.3091(6) 1.2823(4) -0.0488(2) 0.0137(9) Uani 1 1 d .
C42 C 0.2183(6) 1.1907(4) 0.0740(2) 0.0166(9) Uani 1 1 d .
H42 H 0.1877 1.1583 0.1160 0.020 Uiso 1 1 calc R
C43 C 0.5103(6) 0.2655(4) 0.3714(2) 0.0118(8) Uani 1 1 d .
H43 H 0.5864 0.2354 0.3314 0.014 Uiso 1 1 calc R
C44 C 0.2819(6) 1.5327(4) -0.0554(2) 0.0119(8) Uiso 1 1 d .
C45 C 0.4412(6) 0.1861(4) 0.4139(2) 0.0165(9) Uani 1 1 d .
H45 H 0.4678 0.1037 0.4023 0.020 Uiso 1 1 calc R
C46 C 0.2096(6) 0.6013(4) 0.5114(2) 0.0140(9) Uani 1 1 d .
C47 C 0.1842(6) 0.4034(4) 0.5484(2) 0.0151(9) Uani 1 1 d .
H47 H 0.1388 0.3540 0.5809 0.018 Uiso 1 1 calc R
C48 C 0.2339(6) 0.7945(4) 0.4697(2) 0.0176(9) Uani 1 1 d .
H48 H 0.2048 0.8796 0.4739 0.021 Uiso 1 1 calc R
C49 C 0.3334(6) 0.2279(4) 0.4732(2) 0.0171(9) Uani 1 1 d .
H49 H 0.2883 0.1741 0.5028 0.020 Uiso 1 1 calc R
O26 O 0.3913(4) 0.3285(3) 0.21086(15) 0.0172(6) Uani 1 1 d .
C1 C 0.3398(6) 1.4588(4) -0.1130(2) 0.0155(9) Uani 1 1 d .
H1 H 0.3712 1.4939 -0.1541 0.019 Uiso 1 1 calc R
C2 C 0.3506(6) 1.3394(4) -0.1097(2) 0.0150(9) Uani 1 1 d .
H2 H 0.3863 1.2930 -0.1488 0.018 Uiso 1 1 calc R
H3A H 0.743(7) 0.599(5) 0.261(2) 0.023 Uiso 1 1 d .
H3B H 0.627(7) 0.718(4) 0.291(3) 0.035(15) Uiso 1 1 d D

loop_
_atom_site_aniso_label
_atom_site_aniso_U_11
_atom_site_aniso_U_22
_atom_site_aniso_U_33
_atom_site_aniso_U_23
_atom_site_aniso_U_13
_atom_site_aniso_U_12
Cu1 0.0150(3) 0.0074(2) 0.0074(2) -0.00116(19) 0.00011(19) -0.00453(19)
Cu2 0.0116(3) 0.0059(2) 0.0094(2) -0.00144(19) -0.00028(19) -0.00145(18)
V3 0.0091(3) 0.0056(3) 0.0076(3) -0.0005(3) -0.0004(3) -0.0018(3)
V4 0.0089(3) 0.0056(3) 0.0084(3) -0.0018(3) -0.0014(3) -0.0014(3)
V5 0.0086(3) 0.0067(3) 0.0081(3) -0.0021(3) 0.0003(3) -0.0023(3)
V6 0.0092(3) 0.0069(3) 0.0098(3) -0.0001(3) -0.0022(3) -0.0023(3)
P 0.0104(5) 0.0049(5) 0.0082(5) -0.0014(4) 0.0011(4) -0.0029(4)
P0AA 0.0088(5) 0.0046(5) 0.0090(5) -0.0016(4) -0.0016(4) -0.0008(4)
P1AA 0.0071(5) 0.0061(5) 0.0147(5) -0.0017(4) -0.0008(4) -0.0023(4)
O1 0.0081(14) 0.0102(14) 0.0173(15) -0.0045(12) 0.0016(11) -0.0035(11)
O2 0.0056(13) 0.0074(14) 0.0125(14) -0.0037(11) 0.0021(11) -0.0011(10)
O3 0.0158(16) 0.0088(15) 0.0196(16) -0.0003(12) 0.0011(13) -0.0046(12)
O4 0.0133(14) 0.0046(13) 0.0087(14) -0.0029(11) -0.0005(11) -0.0012(11)
O5 0.0082(14) 0.0087(14) 0.0162(15) 0.0011(11) -0.0006(11) -0.0021(11)
O6 0.0111(14) 0.0063(14) 0.0105(14) -0.0035(11) -0.0024(11) -0.0011(11)
O7 0.0092(14) 0.0069(14) 0.0136(14) -0.0031(11) -0.0017(11) -0.0012(11)
O8 0.0102(14) 0.0055(14) 0.0144(15) -0.0031(11) 0.0023(11) -0.0029(11)
O9 0.0122(15) 0.0115(15) 0.0102(14) -0.0027(11) 0.0047(11) -0.0039(11)
O10 0.0106(14) 0.0067(14) 0.0126(14) -0.0004(11) -0.0041(11) -0.0031(11)
O11 0.0092(14) 0.0065(14) 0.0106(14) 0.0010(11) -0.0024(11) -0.0035(11)
O12 0.0075(14) 0.0081(14) 0.0122(14) -0.0028(11) 0.0010(11) -0.0043(11)
N14 0.0084(17) 0.0149(18) 0.0069(16) -0.0007(14) -0.0016(13) -0.0030(13)
O15 0.0193(16) 0.0132(15) 0.0101(14) 0.0018(12) -0.0036(12) -0.0047(12)
N16 0.0137(18) 0.0065(16) 0.0104(17) 0.0005(13) -0.0010(13) -0.0026(13)
O17 0.0161(15) 0.0110(15) 0.0132(15) -0.0053(12) 0.0028(12) -0.0066(12)
O18 0.0118(14) 0.0076(14) 0.0117(14) -0.0057(11) -0.0007(11) -0.0024(11)
O19 0.0168(15) 0.0077(14) 0.0139(15) -0.0030(11) -0.0017(12) -0.0004(11)
N20 0.0165(19) 0.0117(18) 0.0095(17) -0.0001(14) -0.0031(14) -0.0071(14)
O21 0.0210(16) 0.0102(15) 0.0115(15) -0.0014(11) 0.0025(12) -0.0071(12)
O22 0.0111(14) 0.0116(15) 0.0159(15) -0.0024(12) -0.0055(12) -0.0009(11)
C23 0.013(2) 0.017(2) 0.012(2) -0.0073(17) 0.0020(17) 0.0010(17)
C24 0.023(2) 0.014(2) 0.016(2) -0.0073(17) 0.0002(18) -0.0035(18)
O25 0.0154(15) 0.0082(14) 0.0138(15) 0.0009(11) 0.0032(12) -0.0008(11)
N26 0.0129(18) 0.0084(17) 0.0107(17) 0.0007(13) -0.0042(14) -0.0005(13)
C27 0.007(2) 0.009(2) 0.015(2) -0.0024(16) -0.0022(16) 0.0004(15)
C28 0.026(3) 0.009(2) 0.018(2) -0.0011(17) 0.0037(19) -0.0034(18)
C29 0.019(2) 0.009(2) 0.013(2) 0.0007(16) -0.0078(17) -0.0006(16)
C30 0.023(2) 0.020(2) 0.012(2) 0.0035(18) -0.0038(18) -0.0103(19)
C31 0.026(2) 0.016(2) 0.010(2) -0.0010(17) -0.0041(18) -0.0107(18)
O32 0.0082(14) 0.0121(15) 0.0225(16) -0.0066(12) -0.0019(12) -0.0031(11)
C33 0.007(2) 0.015(2) 0.011(2) -0.0007(17) -0.0025(16) -0.0027(16)
O34 0.0082(14) 0.0105(14) 0.0199(16) 0.0032(12) -0.0038(12) -0.0012(11)
C35 0.012(2) 0.014(2) 0.012(2) 0.0025(17) -0.0014(16) -0.0021(16)
C36 0.010(2) 0.013(2) 0.012(2) 0.0048(16) -0.0029(16) -0.0029(16)
C37 0.009(2) 0.013(2) 0.0080(19) -0.0046(16) 0.0009(15) -0.0023(15)
C38 0.032(3) 0.016(2) 0.018(2) 0.0061(18) -0.0065(19) -0.014(2)
C40 0.014(2) 0.018(2) 0.012(2) -0.0113(18) -0.0013(17) 0.0037(17)
C41 0.010(2) 0.013(2) 0.016(2) 0.0002(17) 0.0010(16) -0.0021(16)
C42 0.017(2) 0.015(2) 0.015(2) 0.0009(17) 0.0027(17) -0.0021(17)
C43 0.014(2) 0.010(2) 0.009(2) -0.0047(16) 0.0010(16) -0.0008(16)
C45 0.022(2) 0.009(2) 0.019(2) -0.0048(17) 0.0025(18) -0.0060(17)
C46 0.011(2) 0.017(2) 0.013(2) -0.0076(17) -0.0004(16) -0.0027(16)
C47 0.015(2) 0.019(2) 0.010(2) 0.0025(17) -0.0010(17) -0.0040(17)
C48 0.022(2) 0.009(2) 0.018(2) -0.0054(18) -0.0056(18) 0.0028(17)
C49 0.020(2) 0.016(2) 0.015(2) 0.0016(18) 0.0017(18) -0.0074(18)
O26 0.0160(16) 0.0101(15) 0.0251(17) -0.0077(13) -0.0053(13) -0.0005(12)
C1 0.014(2) 0.020(2) 0.009(2) 0.0043(17) -0.0012(16) -0.0013(17)
C2 0.015(2) 0.018(2) 0.008(2) -0.0029(17) 0.0005(17) 0.0011(17)

loop_
_atom_type_symbol
_atom_type_description
_atom_type_scat_dispersion_real
_atom_type_scat_dispersion_imag
_atom_type_scat_source
C C 0.0033 0.0016 'International Tables Vol C Tables 4.2.6.8 and 6.1.1.4'
H H 0.0000 0.0000 'International Tables Vol C Tables 4.2.6.8 and 6.1.1.4'
N N 0.0061 0.0033 'International Tables Vol C Tables 4.2.6.8 and 6.1.1.4'
O O 0.0106 0.0060 'International Tables Vol C Tables 4.2.6.8 and 6.1.1.4'
Cu Cu 0.3201 1.2651 'International Tables Vol C Tables 4.2.6.8 and 6.1.1.4'
V V 0.3005 0.5294 'International Tables Vol C Tables 4.2.6.8 and 6.1.1.4'
P P 0.1023 0.0942 'International Tables Vol C Tables 4.2.6.8 and 6.1.1.4'

loop_
_geom_angle_atom_site_label_1
_geom_angle_atom_site_label_2
_geom_angle_atom_site_label_3
_geom_angle
_geom_angle_site_symmetry_1
_geom_angle_site_symmetry_3
O9 Cu1 O18 95.84(11) . .
O9 Cu1 N20 168.42(13) . .
O18 Cu1 N20 93.49(13) . .
O9 Cu1 N16 89.02(12) . .
O18 Cu1 N16 174.90(12) . .
N20 Cu1 N16 81.89(13) . .
O25 Cu2 O3 82.53(12) . .
O25 Cu2 N26 170.02(13) . .
O3 Cu2 N26 97.62(13) . .
O25 Cu2 N14 96.48(12) . .
O3 Cu2 N14 177.21(13) . .
N26 Cu2 N14 82.90(13) . .
O25 Cu2 O22 98.28(11) . .
O3 Cu2 O22 98.32(11) . .
N26 Cu2 O22 91.58(12) . .
N14 Cu2 O22 84.40(11) . .
O21 V3 O7 103.67(14) . .
O21 V3 O2 102.16(13) . .
O7 V3 O2 82.85(12) . .
O21 V3 O4 97.74(13) . .
O7 V3 O4 90.78(12) . .
O2 V3 O4 160.02(12) . .
O21 V3 O5 98.67(13) . .
O7 V3 O5 157.32(12) . .
O2 V3 O5 88.68(12) . .
O4 V3 O5 90.10(12) . .
O21 V3 O11 176.84(12) . .
O7 V3 O11 79.18(10) . .
O2 V3 O11 79.44(11) . .
O4 V3 O11 80.77(10) . .
O5 V3 O11 78.59(10) . .
O19 V4 O2 102.78(13) . .
O19 V4 O6 100.06(13) . .
O2 V4 O6 89.86(12) . .
O19 V4 O7 100.30(13) . .
O2 V4 O7 79.90(11) . .
O6 V4 O7 158.79(12) . .
O19 V4 O32 98.12(14) . .
O2 V4 O32 157.46(12) . .
O6 V4 O32 94.76(12) . .
O7 V4 O32 88.21(12) . .
O19 V4 O12 176.89(12) . .
O2 V4 O12 79.01(10) . .
O6 V4 O12 82.43(10) . .
O7 V4 O12 77.43(11) . .
O32 V4 O12 79.76(11) . .
O17 V5 O12 101.56(13) . .
O17 V5 O11 102.47(13) . .
O12 V5 O11 81.17(11) . .
O17 V5 O1 97.92(13) . .
O12 V5 O1 90.06(12) . .
O11 V5 O1 159.03(12) . .
O17 V5 O8 99.14(13) . .
O12 V5 O8 158.14(12) . .
O11 V5 O8 87.58(11) . .
O1 V5 O8 94.02(12) . .
O17 V5 O7 177.65(12) . .
O12 V5 O7 78.68(11) . .
O11 V5 O7 79.87(10) . .
O1 V5 O7 79.74(11) . .
O8 V5 O7 80.93(10) . .
O15 V6 O11 102.94(14) . .
O15 V6 O12 103.35(13) . .
O11 V6 O12 82.15(12) . .
O15 V6 O34 100.37(14) . .
O11 V6 O34 91.01(12) . .
O12 V6 O34 156.22(12) . .
O15 V6 O10 99.78(13) . .
O11 V6 O10 156.79(12) . .
O12 V6 O10 88.09(11) . .
O34 V6 O10 89.52(12) . .
O15 V6 O2 177.87(12) . .
O11 V6 O2 78.98(11) . .
O12 V6 O2 77.76(10) . .
O34 V6 O2 78.59(11) . .
O10 V6 O2 78.39(10) . .
O25 P O9 112.28(16) 1_465 .
O25 P O6 110.67(16) 1_465 .
O9 P O6 108.51(16) . .
O25 P O10 106.66(16) 1_465 .
O9 P O10 110.03(16) . .
O6 P O10 108.62(15) . .
O18 P0AA O8 114.05(16) 1_545 .
O18 P0AA O4 109.83(15) 1_545 .
O8 P0AA O4 111.19(15) . .
O18 P0AA O22 108.08(16) 1_545 .
O8 P0AA O22 106.33(15) . .
O4 P0AA O22 107.02(15) . .
O32 P1AA O1 111.33(15) . .
O32 P1AA O34 107.34(15) . 1_655
O1 P1AA O34 109.37(16) . 1_655
O32 P1AA O5 110.22(16) . 1_655
O1 P1AA O5 106.01(16) . 1_655
O34 P1AA O5 112.61(15) 1_655 1_655
P1AA O1 V5 134.70(17) . .
V3 O2 V4 96.60(12) . .
V3 O2 V6 100.32(11) . .
V4 O2 V6 100.13(11) . .
P0AA O4 V3 133.02(16) . .
P1AA O5 V3 132.76(16) 1_455 .
P O6 V4 133.44(17) . .
V3 O7 V4 95.90(12) . .
V3 O7 V5 101.88(12) . .
V4 O7 V5 101.40(12) . .
P0AA O8 V5 133.81(16) . .
P O9 Cu1 147.35(18) . .
P O10 V6 130.95(16) . .
V6 O11 V5 96.36(12) . .
V6 O11 V3 100.79(12) . .
V5 O11 V3 98.29(11) . .
V6 O12 V5 95.73(12) . .
V6 O12 V4 102.13(11) . .
V5 O12 V4 101.64(12) . .
C43 N14 C37 119.1(3) . .
C43 N14 Cu2 129.5(3) . .
C37 N14 Cu2 111.3(3) . .
C42 N16 C36 118.3(4) . .
C42 N16 Cu1 129.1(3) . .
C36 N16 Cu1 112.5(3) . .
P0AA O18 Cu1 136.26(17) 1_565 .
C31 N20 C33 118.6(3) . .
C31 N20 Cu1 128.6(3) . .
C33 N20 Cu1 112.8(3) . .
P0AA O22 Cu2 134.11(16) . .
C47 C23 C46 120.8(4) . .
C28 C24 C41 119.3(4) . .
P O25 Cu2 157.52(18) 1_645 .
C29 N26 C27 118.5(3) . .
C29 N26 Cu2 129.7(3) . .
C27 N26 Cu2 111.7(3) . .
N26 C27 C46 122.9(4) . .
N26 C27 C37 117.1(3) . .
C46 C27 C37 120.0(4) . .
C24 C28 C42 120.2(4) . .
N26 C29 C48 122.2(4) . .
C38 C30 C44 120.2(4) . .
N20 C31 C38 122.3(4) . .
P1AA O32 V4 135.52(18) . .
N20 C33 C44 123.1(4) . .
N20 C33 C36 116.9(3) . .
C44 C33 C36 120.0(4) . .
P1AA O34 V6 133.90(17) 1_455 .
C49 C35 C37 117.6(4) . .
C49 C35 C47 124.8(4) . .
C37 C35 C47 117.6(4) . .
N16 C36 C41 123.5(4) . .
N16 C36 C33 115.7(4) . .
C41 C36 C33 120.7(4) . .
N14 C37 C35 122.3(4) . .
N14 C37 C27 116.8(3) . .
C35 C37 C27 120.9(4) . .
C30 C38 C31 119.0(4) . .
C48 C40 C46 119.8(4) . .
C36 C41 C24 116.9(4) . .
C36 C41 C2 118.5(4) . .
C24 C41 C2 124.5(4) . .
N16 C42 C28 121.8(4) . .
N14 C43 C45 121.9(4) . .
C30 C44 C33 116.9(4) . .
C30 C44 C1 124.7(4) . .
C33 C44 C1 118.3(4) . .
C49 C45 C43 119.8(4) . .
C40 C46 C27 117.3(4) . .
C40 C46 C23 123.8(4) . .
C27 C46 C23 118.9(4) . .
C23 C47 C35 121.7(4) . .
C40 C48 C29 119.2(4) . .
C35 C49 C45 119.3(4) . .
C2 C1 C44 121.1(4) . .
C1 C2 C41 121.3(4) . .

loop_
_geom_bond_atom_site_label_1
_geom_bond_atom_site_label_2
_geom_bond_distance
_geom_bond_site_symmetry_2
Cu1 O9 1.893(3) .
Cu1 O18 1.948(3) .
Cu1 N20 2.000(3) .
Cu1 N16 2.017(3) .
Cu2 O25 1.895(3) .
Cu2 O3 1.959(3) .
Cu2 N26 1.996(3) .
Cu2 N14 2.007(3) .
Cu2 O22 2.390(3) .
V3 O21 1.597(3) .
V3 O7 1.819(3) .
V3 O2 1.835(3) .
V3 O4 1.959(3) .
V3 O5 1.982(3) .
V3 O11 2.422(3) .
V4 O19 1.592(3) .
V4 O2 1.865(3) .
V4 O6 1.897(3) .
V4 O7 1.901(3) .
V4 O32 1.919(3) .
V4 O12 2.386(3) .
V5 O17 1.590(3) .
V5 O12 1.865(3) .
V5 O11 1.868(3) .
V5 O1 1.909(3) .
V5 O8 1.944(3) .
V5 O7 2.362(3) .
V6 O15 1.593(3) .
V6 O11 1.838(3) .
V6 O12 1.859(3) .
V6 O34 1.915(3) .
V6 O10 1.955(3) .
V6 O2 2.437(3) .
P O25 1.508(3) 1_465
P O9 1.519(3) .
P O6 1.549(3) .
P O10 1.560(3) .
P0AA O18 1.506(3) 1_545
P0AA O8 1.526(3) .
P0AA O4 1.527(3) .
P0AA O22 1.585(3) .
P1AA O32 1.533(3) .
P1AA O1 1.534(3) .
P1AA O34 1.536(3) 1_655
P1AA O5 1.537(3) 1_655
O5 P1AA 1.537(3) 1_455
N14 C43 1.325(5) .
N14 C37 1.363(5) .
N16 C42 1.331(5) .
N16 C36 1.367(5) .
O18 P0AA 1.506(3) 1_565
N20 C31 1.325(5) .
N20 C33 1.360(5) .
C23 C47 1.353(6) .
C23 C46 1.439(6) .
C24 C28 1.371(6) .
C24 C41 1.412(6) .
O25 P 1.508(3) 1_645
N26 C29 1.336(5) .
N26 C27 1.356(5) .
C27 C46 1.403(5) .
C27 C37 1.417(6) .
C28 C42 1.403(6) .
C29 C48 1.401(6) .
C30 C38 1.379(6) .
C30 C44 1.395(6) .
C31 C38 1.408(6) .
C33 C44 1.408(5) .
C33 C36 1.423(6) .
O34 P1AA 1.536(3) 1_455
C35 C49 1.388(6) .
C35 C37 1.415(5) .
C35 C47 1.436(6) .
C36 C41 1.396(6) .
C40 C48 1.374(6) .
C40 C46 1.403(6) .
C41 C2 1.427(6) .
C43 C45 1.396(6) .
C44 C1 1.436(6) .
C45 C49 1.389(6) .
C1 C2 1.358(6) .
